data_1514594
loop_
_publ_author_name
'Bruno, Nicholas C.'
'Tudge, Matthew T.'
'Buchwald, Stephen L.'

_publ_section_title
;
 Design and Preparation of New Palladium Precatalysts for C-C and C-N
 Cross-Coupling Reactions.
;
_journal_issue 3
_journal_name_full 'Chemical science (Royal Society of Chemistry : 2010)'
_journal_page_first 916
_journal_page_last 920
_journal_paper_doi 10.1039/C2SC20903A
_journal_volume 4
_journal_year 2013
_chemical_formula_moiety 'C41 H55 N P Pd, C H3 O3 S, 2(C H2 Cl2)'
_chemical_formula_sum 'C44 H62 Cl4 N O3 P Pd S'
_chemical_formula_weight 964.18
_chemical_name_systematic
;
?
;
_space_group_IT_number 2
_symmetry_cell_setting triclinic
_symmetry_space_group_name_Hall '-P 1'
_symmetry_space_group_name_H-M 'P -1'
_atom_sites_solution_hydrogens geom
_atom_sites_solution_primary direct
_atom_sites_solution_secondary difmap
_audit_creation_method SHELXL-97
_cell_angle_alpha 110.420(2)
_cell_angle_beta 93.341(2)
_cell_angle_gamma 103.421(2)
_cell_formula_units_Z 2
_cell_length_a 10.8288(9)
_cell_length_b 13.3096(11)
_cell_length_c 17.3470(15)
_cell_measurement_reflns_used 9641
_cell_measurement_temperature 100(2)
_cell_measurement_theta_max 31.56
_cell_measurement_theta_min 2.22
_cell_volume 2252.3(3)
_computing_cell_refinement 'SAINT 7.46A (Bruker-AXS, 2011)'
_computing_data_collection 'APEX2 v2011.4.0 (Bruker-AXS, 2011)'
_computing_data_reduction 'SAINT 7.46A (Bruker-AXS, 2011)'
_computing_molecular_graphics 'Bruker SHELXTL'
_computing_publication_material 'Bruker SHELXTL'
_computing_structure_refinement 'SHELXL-97 (Sheldrick, 2008)'
_computing_structure_solution 'SHELXS-97 (Sheldrick, 2008)'
_diffrn_ambient_temperature 100(2)
_diffrn_detector_area_resol_mean 8.3
_diffrn_measured_fraction_theta_full 1.000
_diffrn_measured_fraction_theta_max 1.000
_diffrn_measurement_device_type 'Bruker Smart APEX2 CCD'
_diffrn_measurement_method '\f and \w scans'
_diffrn_radiation_monochromator 'Incoatech ImuS multilayer optics'
_diffrn_radiation_source 'ImuS micro-focus sealed tube'
_diffrn_radiation_type MoK\a
_diffrn_radiation_wavelength 0.71073
_diffrn_reflns_av_R_equivalents 0.0322
_diffrn_reflns_av_sigmaI/netI 0.0127
_diffrn_reflns_limit_h_max 15
_diffrn_reflns_limit_h_min -15
_diffrn_reflns_limit_k_max 19
_diffrn_reflns_limit_k_min -19
_diffrn_reflns_limit_l_max 25
_diffrn_reflns_limit_l_min -25
_diffrn_reflns_number 221977
_diffrn_reflns_theta_full 31.30
_diffrn_reflns_theta_max 31.30
_diffrn_reflns_theta_min 1.27
_exptl_absorpt_coefficient_mu 0.770
_exptl_absorpt_correction_T_max 0.8427
_exptl_absorpt_correction_T_min 0.8307
_exptl_absorpt_correction_type multi-scan
_exptl_absorpt_process_details 'SADABS (Sheldrick, 2009)'
_exptl_crystal_colour yellow
_exptl_crystal_density_diffrn 1.422
_exptl_crystal_density_method 'not measured'
_exptl_crystal_description block
_exptl_crystal_F_000 1004
_exptl_crystal_size_max 0.25
_exptl_crystal_size_mid 0.24
_exptl_crystal_size_min 0.23
_refine_diff_density_max 0.903
_refine_diff_density_min -0.883
_refine_diff_density_rms 0.063
_refine_ls_extinction_method none
_refine_ls_goodness_of_fit_ref 1.053
_refine_ls_hydrogen_treatment mixed
_refine_ls_matrix_type full
_refine_ls_number_parameters 515
_refine_ls_number_reflns 14723
_refine_ls_number_restraints 15
_refine_ls_restrained_S_all 1.052
_refine_ls_R_factor_all 0.0253
_refine_ls_R_factor_gt 0.0236
_refine_ls_shift/su_max 0.001
_refine_ls_shift/su_mean 0.000
_refine_ls_structure_factor_coef Fsqd
_refine_ls_weighting_details 'calc w=1/[\s^2^(Fo^2^)+(0.0274P)^2^+1.5674P] where P=(Fo^2^+2Fc^2^)/3'
_refine_ls_weighting_scheme calc
_refine_ls_wR_factor_gt 0.0603
_refine_ls_wR_factor_ref 0.0612
_reflns_number_gt 13934
_reflns_number_total 14723
_reflns_threshold_expression >2sigma(I)
_cod_data_source_file c2sc20903a.txt
_cod_data_source_block x12064
_cod_depositor_comments
;
The following automatic conversions were performed:

'_symmetry_cell_setting' value 'Triclinic' changed to 'triclinic'
according to
/usr/data/users/saulius/automatic-downloads/retrospective/RSC/lib/dictionaries/cif_core.dic
dictionary named 'cif_core.dic' version 2.4.2 from 2011-04-26.

Automatic conversion script
Id: cif_fix_values 2281 2013-09-26 08:29:07Z andrius 
;
_cod_original_sg_symbol_H-M P-1
_cod_database_code 1514594

loop_
_symmetry_equiv_pos_as_xyz
'x, y, z'
'-x, -y, -z'

loop_
_atom_site_label
_atom_site_type_symbol
_atom_site_fract_x
_atom_site_fract_y
_atom_site_fract_z
_atom_site_U_iso_or_equiv
_atom_site_adp_type
_atom_site_occupancy
_atom_site_symmetry_multiplicity
_atom_site_calc_flag
_atom_site_refinement_flags
Pd1 Pd 0.158420(7) 0.419511(7) 0.233983(5) 0.01037(2) Uani 1 1 d .
P1 P 0.11264(3) 0.27899(2) 0.286708(17) 0.01149(5) Uani 1 1 d .
C1 C 0.00593(11) 0.14611(10) 0.20437(7) 0.0164(2) Uani 1 1 d .
C2 C 0.08490(14) 0.10901(12) 0.13448(9) 0.0277(3) Uani 1 1 d .
H2A H 0.0299 0.0462 0.0871 0.042 Uiso 1 1 calc R
H2B H 0.1559 0.0860 0.1547 0.042 Uiso 1 1 calc R
H2C H 0.1194 0.1710 0.1169 0.042 Uiso 1 1 calc R
C3 C -0.04179(13) 0.04851(11) 0.23288(9) 0.0226(2) Uani 1 1 d .
H3A H -0.0916 -0.0170 0.1853 0.034 Uiso 1 1 calc R
H3B H -0.0962 0.0691 0.2758 0.034 Uiso 1 1 calc R
H3C H 0.0320 0.0313 0.2557 0.034 Uiso 1 1 calc R
C4 C -0.11025(12) 0.17177(11) 0.16768(8) 0.0223(2) Uani 1 1 d .
H4A H -0.0802 0.2283 0.1439 0.033 Uiso 1 1 calc R
H4B H -0.1604 0.1996 0.2117 0.033 Uiso 1 1 calc R
H4C H -0.1642 0.1037 0.1240 0.033 Uiso 1 1 calc R
C5 C 0.05072(11) 0.30355(10) 0.38998(7) 0.01509(19) Uani 1 1 d .
C6 C -0.09246(11) 0.30029(11) 0.37760(8) 0.0186(2) Uani 1 1 d .
H6A H -0.1434 0.2237 0.3456 0.028 Uiso 1 1 calc R
H6B H -0.1044 0.3481 0.3474 0.028 Uiso 1 1 calc R
H6C H -0.1207 0.3270 0.4320 0.028 Uiso 1 1 calc R
C7 C 0.06393(13) 0.22214(11) 0.43286(8) 0.0205(2) Uani 1 1 d .
H7A H 0.0238 0.2397 0.4834 0.031 Uiso 1 1 calc R
H7B H 0.1551 0.2292 0.4476 0.031 Uiso 1 1 calc R
H7C H 0.0212 0.1458 0.3949 0.031 Uiso 1 1 calc R
C8 C 0.12982(12) 0.41948(10) 0.45001(7) 0.0173(2) Uani 1 1 d .
H8A H 0.0896 0.4423 0.5002 0.026 Uiso 1 1 calc R
H8B H 0.1330 0.4731 0.4228 0.026 Uiso 1 1 calc R
H8C H 0.2173 0.4169 0.4653 0.026 Uiso 1 1 calc R
C11 C 0.27065(10) 0.25493(9) 0.30325(7) 0.01210(18) Uani 1 1 d .
C12 C 0.28708(11) 0.17120(9) 0.33155(7) 0.01463(19) Uani 1 1 d .
H12 H 0.2135 0.1219 0.3384 0.018 Uiso 1 1 calc R
C13 C 0.40800(12) 0.15866(10) 0.34973(7) 0.0162(2) Uani 1 1 d .
H13 H 0.4168 0.1016 0.3689 0.019 Uiso 1 1 calc R
C14 C 0.51592(11) 0.23042(10) 0.33954(7) 0.0159(2) Uani 1 1 d .
H14 H 0.5993 0.2246 0.3539 0.019 Uiso 1 1 calc R
C15 C 0.50152(11) 0.31054(9) 0.30828(7) 0.01420(19) Uani 1 1 d .
H15 H 0.5756 0.3578 0.3000 0.017 Uiso 1 1 calc R
C16 C 0.38001(10) 0.32343(9) 0.28864(6) 0.01146(17) Uani 1 1 d .
C21 C 0.38111(10) 0.40798(9) 0.24882(7) 0.01158(17) Uani 1 1 d .
C22 C 0.39951(10) 0.37771(9) 0.16357(7) 0.01298(18) Uani 1 1 d .
C27 C 0.38533(11) 0.25772(9) 0.10735(7) 0.01509(19) Uani 1 1 d .
H27 H 0.3413 0.2086 0.1356 0.018 Uiso 1 1 calc R
C28 C 0.51781(12) 0.23743(11) 0.09508(8) 0.0205(2) Uani 1 1 d .
H28A H 0.5629 0.2847 0.0674 0.031 Uiso 1 1 calc R
H28B H 0.5073 0.1590 0.0606 0.031 Uiso 1 1 calc R
H28C H 0.5679 0.2556 0.1494 0.031 Uiso 1 1 calc R
C29 C 0.30437(13) 0.22433(11) 0.02231(8) 0.0205(2) Uani 1 1 d .
H29A H 0.2212 0.2406 0.0303 0.031 Uiso 1 1 calc R
H29B H 0.2906 0.1445 -0.0090 0.031 Uiso 1 1 calc R
H29C H 0.3496 0.2666 -0.0087 0.031 Uiso 1 1 calc R
C23 C 0.44560(11) 0.46139(10) 0.13320(7) 0.01471(19) Uani 1 1 d .
H23 H 0.4576 0.4406 0.0765 0.018 Uiso 1 1 calc R
C24 C 0.47479(10) 0.57435(10) 0.18290(7) 0.01463(19) Uani 1 1 d .
C30 C 0.53101(12) 0.66050(10) 0.14640(8) 0.0180(2) Uani 1 1 d .
H30 H 0.5771 0.6244 0.1007 0.022 Uiso 1 1 calc R
C31 C 0.62850(17) 0.76270(14) 0.20841(11) 0.0379(4) Uani 1 1 d .
H31A H 0.6729 0.8079 0.1790 0.057 Uiso 1 1 calc R
H31B H 0.6912 0.7395 0.2366 0.057 Uiso 1 1 calc R
H31C H 0.5844 0.8067 0.2496 0.057 Uiso 1 1 calc R
C32 C 0.42436(13) 0.69222(13) 0.10696(9) 0.0257(3) Uani 1 1 d .
H32A H 0.3690 0.6259 0.0624 0.039 Uiso 1 1 calc R
H32B H 0.4621 0.7477 0.0838 0.039 Uiso 1 1 calc R
H32C H 0.3732 0.7235 0.1493 0.039 Uiso 1 1 calc R
C25 C 0.45103(11) 0.60351(9) 0.26491(7) 0.01459(19) Uani 1 1 d .
H25 H 0.4643 0.6799 0.2983 0.018 Uiso 1 1 calc R
C26 C 0.40812(10) 0.52320(9) 0.29949(7) 0.01257(18) Uani 1 1 d .
C33 C 0.40714(11) 0.56096(9) 0.39266(7) 0.01409(19) Uani 1 1 d .
H33 H 0.3576 0.4959 0.4044 0.017 Uiso 1 1 calc R
C34 C 0.34178(12) 0.65514(10) 0.42524(8) 0.0197(2) Uani 1 1 d .
H34A H 0.3954 0.7234 0.4220 0.030 Uiso 1 1 calc R
H34B H 0.3306 0.6679 0.4832 0.030 Uiso 1 1 calc R
H34C H 0.2576 0.6343 0.3913 0.030 Uiso 1 1 calc R
C35 C 0.54491(12) 0.59631(11) 0.43894(8) 0.0200(2) Uani 1 1 d .
H35A H 0.5831 0.5336 0.4201 0.030 Uiso 1 1 calc R
H35B H 0.5432 0.6189 0.4989 0.030 Uiso 1 1 calc R
H35C H 0.5963 0.6590 0.4273 0.030 Uiso 1 1 calc R
N1 N 0.17052(9) 0.50911(8) 0.15404(6) 0.01293(16) Uani 1 1 d D
H1A H 0.1550(16) 0.5731(12) 0.1815(10) 0.016 Uiso 1 1 d D
H1B H 0.2508(13) 0.5257(14) 0.1443(10) 0.016 Uiso 1 1 d D
C41 C -0.01067(10) 0.45840(9) 0.24104(7) 0.01301(18) Uani 1 1 d .
C42 C -0.04146(11) 0.51865(10) 0.31715(7) 0.0159(2) Uani 1 1 d .
H42 H 0.0145 0.5358 0.3669 0.019 Uiso 1 1 calc R
C43 C -0.15338(12) 0.55443(11) 0.32169(8) 0.0188(2) Uani 1 1 d .
H43 H -0.1734 0.5949 0.3742 0.023 Uiso 1 1 calc R
C44 C -0.23491(11) 0.53074(11) 0.24948(8) 0.0200(2) Uani 1 1 d .
H44 H -0.3135 0.5511 0.2523 0.024 Uiso 1 1 calc R
C45 C -0.20092(11) 0.47700(10) 0.17284(8) 0.0175(2) Uani 1 1 d .
H45 H -0.2553 0.4636 0.1233 0.021 Uiso 1 1 calc R
C46 C -0.08792(10) 0.44216(9) 0.16721(7) 0.01371(18) Uani 1 1 d .
C47 C -0.04618(11) 0.39925(9) 0.08513(7) 0.01401(19) Uani 1 1 d .
C48 C 0.08311(11) 0.43799(9) 0.07881(7) 0.01350(18) Uani 1 1 d .
C49 C 0.12602(12) 0.40616(10) 0.00224(7) 0.0175(2) Uani 1 1 d .
H49 H 0.2135 0.4345 -0.0016 0.021 Uiso 1 1 calc R
C50 C 0.04075(13) 0.33273(11) -0.06892(8) 0.0211(2) Uani 1 1 d .
H50 H 0.0701 0.3107 -0.1213 0.025 Uiso 1 1 calc R
C51 C -0.08718(13) 0.29168(11) -0.06342(8) 0.0209(2) Uani 1 1 d .
H51 H -0.1451 0.2404 -0.1117 0.025 Uiso 1 1 calc R
C52 C -0.13010(12) 0.32605(10) 0.01317(7) 0.0179(2) Uani 1 1 d .
H52 H -0.2181 0.2991 0.0164 0.021 Uiso 1 1 calc R
S1 S 0.22585(3) 0.84246(2) 0.308619(18) 0.01673(5) Uani 1 1 d .
O1 O 0.21501(12) 0.72622(8) 0.26041(7) 0.0302(2) Uani 1 1 d .
O2 O 0.19988(11) 0.90357(8) 0.25752(6) 0.0271(2) Uani 1 1 d .
O3 O 0.34687(10) 0.89709(9) 0.36565(6) 0.0277(2) Uani 1 1 d .
C61 C 0.10386(16) 0.84153(16) 0.37153(11) 0.0379(4) Uani 1 1 d .
H61A H 0.0204 0.8016 0.3362 0.057 Uiso 1 1 calc R
H61B H 0.1037 0.9183 0.4041 0.057 Uiso 1 1 calc R
H61C H 0.1197 0.8042 0.4094 0.057 Uiso 1 1 calc R
C1S C 0.35739(15) 0.04218(12) 0.55659(9) 0.0268(3) Uani 1 1 d DU
H1S1 H 0.3707 0.0092 0.4980 0.032 Uiso 1 1 calc R
H1S2 H 0.4408 0.0917 0.5898 0.032 Uiso 1 1 calc R
Cl1S Cl 0.24491(5) 0.12072(4) 0.56248(3) 0.04654(11) Uani 1 1 d DU
Cl2S Cl 0.30339(4) -0.06444(4) 0.59424(3) 0.04027(9) Uani 1 1 d DU
C2S C 0.40236(14) 1.00040(13) 0.15370(9) 0.0282(3) Uani 1 1 d DU
H2S1 H 0.3595 0.9523 0.1823 0.034 Uiso 1 1 calc R
H2S2 H 0.3939 1.0764 0.1830 0.034 Uiso 1 1 calc R
Cl3S Cl 0.56675(4) 1.00416(3) 0.15930(3) 0.03608(8) Uani 1 1 d DU
Cl4S Cl 0.32515(4) 0.94920(3) 0.04978(2) 0.03010(7) Uani 1 1 d DU

loop_
_atom_site_aniso_label
_atom_site_aniso_U_11
_atom_site_aniso_U_22
_atom_site_aniso_U_33
_atom_site_aniso_U_23
_atom_site_aniso_U_13
_atom_site_aniso_U_12
Pd1 0.00900(4) 0.01237(4) 0.01099(4) 0.00524(3) 0.00072(2) 0.00406(3)
P1 0.01017(11) 0.01319(12) 0.01251(11) 0.00598(9) 0.00225(9) 0.00379(9)
C1 0.0136(5) 0.0162(5) 0.0174(5) 0.0054(4) 0.0021(4) 0.0015(4)
C2 0.0220(6) 0.0278(7) 0.0204(6) -0.0019(5) 0.0053(5) -0.0010(5)
C3 0.0226(6) 0.0161(5) 0.0274(6) 0.0090(5) 0.0009(5) 0.0013(4)
C4 0.0179(5) 0.0204(6) 0.0245(6) 0.0082(5) -0.0056(4) 0.0000(4)
C5 0.0146(5) 0.0189(5) 0.0152(5) 0.0090(4) 0.0049(4) 0.0063(4)
C6 0.0142(5) 0.0223(5) 0.0220(5) 0.0102(4) 0.0067(4) 0.0064(4)
C7 0.0241(6) 0.0252(6) 0.0198(5) 0.0143(5) 0.0083(4) 0.0103(5)
C8 0.0172(5) 0.0211(5) 0.0145(5) 0.0066(4) 0.0029(4) 0.0068(4)
C11 0.0118(4) 0.0126(4) 0.0132(4) 0.0052(4) 0.0023(3) 0.0050(4)
C12 0.0157(5) 0.0136(5) 0.0168(5) 0.0073(4) 0.0033(4) 0.0053(4)
C13 0.0190(5) 0.0155(5) 0.0177(5) 0.0080(4) 0.0023(4) 0.0084(4)
C14 0.0152(5) 0.0167(5) 0.0178(5) 0.0070(4) 0.0007(4) 0.0077(4)
C15 0.0123(4) 0.0149(5) 0.0166(5) 0.0067(4) 0.0017(4) 0.0049(4)
C16 0.0120(4) 0.0111(4) 0.0120(4) 0.0043(3) 0.0014(3) 0.0042(3)
C21 0.0097(4) 0.0124(4) 0.0138(4) 0.0060(4) 0.0009(3) 0.0035(3)
C22 0.0110(4) 0.0144(4) 0.0145(4) 0.0063(4) 0.0017(3) 0.0040(4)
C27 0.0172(5) 0.0143(5) 0.0145(5) 0.0053(4) 0.0041(4) 0.0053(4)
C28 0.0206(5) 0.0206(5) 0.0230(6) 0.0079(5) 0.0084(4) 0.0097(4)
C29 0.0240(6) 0.0200(5) 0.0154(5) 0.0052(4) 0.0019(4) 0.0047(5)
C23 0.0126(4) 0.0184(5) 0.0155(5) 0.0088(4) 0.0023(4) 0.0046(4)
C24 0.0107(4) 0.0161(5) 0.0189(5) 0.0102(4) -0.0006(4) 0.0019(4)
C30 0.0168(5) 0.0188(5) 0.0210(5) 0.0123(4) 0.0012(4) 0.0022(4)
C31 0.0392(8) 0.0324(8) 0.0356(8) 0.0228(7) -0.0132(7) -0.0134(7)
C32 0.0196(6) 0.0332(7) 0.0339(7) 0.0258(6) 0.0017(5) 0.0049(5)
C25 0.0126(4) 0.0133(4) 0.0177(5) 0.0066(4) -0.0011(4) 0.0028(4)
C26 0.0103(4) 0.0133(4) 0.0146(4) 0.0056(4) 0.0003(3) 0.0041(4)
C33 0.0145(5) 0.0137(4) 0.0135(4) 0.0039(4) 0.0006(4) 0.0049(4)
C34 0.0215(5) 0.0175(5) 0.0191(5) 0.0035(4) 0.0028(4) 0.0086(4)
C35 0.0170(5) 0.0226(6) 0.0174(5) 0.0048(4) -0.0023(4) 0.0053(4)
N1 0.0108(4) 0.0145(4) 0.0138(4) 0.0063(3) -0.0003(3) 0.0028(3)
C41 0.0102(4) 0.0152(5) 0.0153(5) 0.0069(4) 0.0014(3) 0.0048(4)
C42 0.0138(5) 0.0202(5) 0.0156(5) 0.0071(4) 0.0016(4) 0.0074(4)
C43 0.0170(5) 0.0241(6) 0.0187(5) 0.0082(4) 0.0052(4) 0.0107(4)
C44 0.0132(5) 0.0271(6) 0.0241(6) 0.0113(5) 0.0035(4) 0.0105(4)
C45 0.0116(5) 0.0225(5) 0.0200(5) 0.0097(4) -0.0006(4) 0.0055(4)
C46 0.0107(4) 0.0153(5) 0.0152(5) 0.0065(4) -0.0002(4) 0.0030(4)
C47 0.0137(5) 0.0148(5) 0.0138(5) 0.0060(4) -0.0010(4) 0.0042(4)
C48 0.0138(5) 0.0139(4) 0.0130(4) 0.0058(4) -0.0009(4) 0.0036(4)
C49 0.0183(5) 0.0202(5) 0.0154(5) 0.0081(4) 0.0023(4) 0.0055(4)
C50 0.0271(6) 0.0233(6) 0.0131(5) 0.0064(4) 0.0017(4) 0.0076(5)
C51 0.0248(6) 0.0199(5) 0.0142(5) 0.0042(4) -0.0039(4) 0.0036(5)
C52 0.0164(5) 0.0179(5) 0.0170(5) 0.0060(4) -0.0032(4) 0.0026(4)
S1 0.02091(13) 0.01349(12) 0.01404(12) 0.00406(9) 0.00196(10) 0.00322(10)
O1 0.0416(6) 0.0154(4) 0.0280(5) 0.0017(4) -0.0016(4) 0.0090(4)
O2 0.0361(6) 0.0219(4) 0.0254(5) 0.0126(4) 0.0001(4) 0.0068(4)
O3 0.0258(5) 0.0292(5) 0.0220(5) 0.0076(4) -0.0031(4) 0.0008(4)
C61 0.0302(8) 0.0468(9) 0.0298(7) 0.0093(7) 0.0130(6) 0.0032(7)
C1S 0.0301(7) 0.0251(6) 0.0226(6) 0.0101(5) 0.0005(5) 0.0012(5)
Cl1S 0.0651(3) 0.02852(18) 0.0453(2) 0.01163(17) -0.0119(2) 0.01966(19)
Cl2S 0.0433(2) 0.0376(2) 0.0556(3) 0.03343(19) 0.00938(19) 0.01471(17)
C2S 0.0289(7) 0.0299(7) 0.0272(6) 0.0102(5) 0.0116(5) 0.0095(6)
Cl3S 0.03129(18) 0.03246(18) 0.0467(2) 0.01391(16) 0.00807(16) 0.01346(15)
Cl4S 0.03390(17) 0.02145(14) 0.02783(16) 0.00141(12) 0.00788(13) 0.00554(13)

loop_
_atom_type_symbol
_atom_type_description
_atom_type_scat_dispersion_real
_atom_type_scat_dispersion_imag
_atom_type_scat_source
C C 0.0033 0.0016 'International Tables Vol C Tables 4.2.6.8 and 6.1.1.4'
H H 0.0000 0.0000 'International Tables Vol C Tables 4.2.6.8 and 6.1.1.4'
N N 0.0061 0.0033 'International Tables Vol C Tables 4.2.6.8 and 6.1.1.4'
O O 0.0106 0.0060 'International Tables Vol C Tables 4.2.6.8 and 6.1.1.4'
P P 0.1023 0.0942 'International Tables Vol C Tables 4.2.6.8 and 6.1.1.4'
S S 0.1246 0.1234 'International Tables Vol C Tables 4.2.6.8 and 6.1.1.4'
Cl Cl 0.1484 0.1585 'International Tables Vol C Tables 4.2.6.8 and 6.1.1.4'
Pd Pd -0.9988 1.0072 'International Tables Vol C Tables 4.2.6.8 and 6.1.1.4'

loop_
_geom_angle_atom_site_label_1
_geom_angle_atom_site_label_2
_geom_angle_atom_site_label_3
_geom_angle
C41 Pd1 N1 79.86(4)
C41 Pd1 P1 98.21(3)
N1 Pd1 P1 163.32(3)
C41 Pd1 C21 168.51(4)
N1 Pd1 C21 99.71(4)
P1 Pd1 C21 85.46(3)
C11 P1 C5 105.26(5)
C11 P1 C1 107.10(5)
C5 P1 C1 109.76(5)
C11 P1 Pd1 102.53(4)
C5 P1 Pd1 120.83(4)
C1 P1 Pd1 110.20(4)
C2 C1 C4 107.49(11)
C2 C1 C3 107.98(11)
C4 C1 C3 109.19(10)
C2 C1 P1 106.62(8)
C4 C1 P1 109.30(8)
C3 C1 P1 115.92(9)
C1 C2 H2A 109.5
C1 C2 H2B 109.5
H2A C2 H2B 109.5
C1 C2 H2C 109.5
H2A C2 H2C 109.5
H2B C2 H2C 109.5
C1 C3 H3A 109.5
C1 C3 H3B 109.5
H3A C3 H3B 109.5
C1 C3 H3C 109.5
H3A C3 H3C 109.5
H3B C3 H3C 109.5
C1 C4 H4A 109.5
C1 C4 H4B 109.5
H4A C4 H4B 109.5
C1 C4 H4C 109.5
H4A C4 H4C 109.5
H4B C4 H4C 109.5
C8 C5 C7 106.29(10)
C8 C5 C6 110.22(10)
C7 C5 C6 107.77(10)
C8 C5 P1 106.72(8)
C7 C5 P1 116.64(8)
C6 C5 P1 109.10(8)
C5 C6 H6A 109.5
C5 C6 H6B 109.5
H6A C6 H6B 109.5
C5 C6 H6C 109.5
H6A C6 H6C 109.5
H6B C6 H6C 109.5
C5 C7 H7A 109.5
C5 C7 H7B 109.5
H7A C7 H7B 109.5
C5 C7 H7C 109.5
H7A C7 H7C 109.5
H7B C7 H7C 109.5
C5 C8 H8A 109.5
C5 C8 H8B 109.5
H8A C8 H8B 109.5
C5 C8 H8C 109.5
H8A C8 H8C 109.5
H8B C8 H8C 109.5
C12 C11 C16 118.49(10)
C12 C11 P1 122.09(8)
C16 C11 P1 119.42(8)
C13 C12 C11 121.79(10)
C13 C12 H12 119.1
C11 C12 H12 119.1
C12 C13 C14 119.34(10)
C12 C13 H13 120.3
C14 C13 H13 120.3
C15 C14 C13 119.81(10)
C15 C14 H14 120.1
C13 C14 H14 120.1
C14 C15 C16 121.54(10)
C14 C15 H15 119.2
C16 C15 H15 119.2
C15 C16 C11 118.87(10)
C15 C16 C21 114.47(9)
C11 C16 C21 126.57(9)
C26 C21 C22 118.52(10)
C26 C21 C16 120.02(9)
C22 C21 C16 117.95(9)
C26 C21 Pd1 83.92(6)
C22 C21 Pd1 99.11(7)
C16 C21 Pd1 105.52(7)
C23 C22 C21 119.23(10)
C23 C22 C27 118.37(10)
C21 C22 C27 122.02(10)
C22 C27 C28 110.34(10)
C22 C27 C29 112.88(10)
C28 C27 C29 109.63(10)
C22 C27 H27 107.9
C28 C27 H27 107.9
C29 C27 H27 107.9
C27 C28 H28A 109.5
C27 C28 H28B 109.5
H28A C28 H28B 109.5
C27 C28 H28C 109.5
H28A C28 H28C 109.5
H28B C28 H28C 109.5
C27 C29 H29A 109.5
C27 C29 H29B 109.5
H29A C29 H29B 109.5
C27 C29 H29C 109.5
H29A C29 H29C 109.5
H29B C29 H29C 109.5
C24 C23 C22 122.55(10)
C24 C23 H23 118.7
C22 C23 H23 118.7
C25 C24 C23 118.00(10)
C25 C24 C30 122.58(11)
C23 C24 C30 119.41(10)
C31 C30 C24 113.47(11)
C31 C30 C32 111.31(12)
C24 C30 C32 110.49(10)
C31 C30 H30 107.1
C24 C30 H30 107.1
C32 C30 H30 107.1
C30 C31 H31A 109.5
C30 C31 H31B 109.5
H31A C31 H31B 109.5
C30 C31 H31C 109.5
H31A C31 H31C 109.5
H31B C31 H31C 109.5
C30 C32 H32A 109.5
C30 C32 H32B 109.5
H32A C32 H32B 109.5
C30 C32 H32C 109.5
H32A C32 H32C 109.5
H32B C32 H32C 109.5
C24 C25 C26 121.88(10)
C24 C25 H25 119.1
C26 C25 H25 119.1
C25 C26 C21 119.66(10)
C25 C26 C33 118.96(10)
C21 C26 C33 120.95(10)
C26 C33 C34 112.67(9)
C26 C33 C35 110.04(9)
C34 C33 C35 110.58(10)
C26 C33 H33 107.8
C34 C33 H33 107.8
C35 C33 H33 107.8
C33 C34 H34A 109.5
C33 C34 H34B 109.5
H34A C34 H34B 109.5
C33 C34 H34C 109.5
H34A C34 H34C 109.5
H34B C34 H34C 109.5
C33 C35 H35A 109.5
C33 C35 H35B 109.5
H35A C35 H35B 109.5
C33 C35 H35C 109.5
H35A C35 H35C 109.5
H35B C35 H35C 109.5
C48 N1 Pd1 106.54(7)
C48 N1 H1A 116.3(11)
Pd1 N1 H1A 107.2(11)
C48 N1 H1B 111.6(11)
Pd1 N1 H1B 109.1(11)
H1A N1 H1B 105.9(15)
C42 C41 C46 118.97(10)
C42 C41 Pd1 120.90(8)
C46 C41 Pd1 119.13(8)
C41 C42 C43 121.16(11)
C41 C42 H42 119.4
C43 C42 H42 119.4
C44 C43 C42 119.83(11)
C44 C43 H43 120.1
C42 C43 H43 120.1
C43 C44 C45 119.48(11)
C43 C44 H44 120.3
C45 C44 H44 120.3
C44 C45 C46 121.29(11)
C44 C45 H45 119.4
C46 C45 H45 119.4
C45 C46 C41 118.89(10)
C45 C46 C47 119.53(10)
C41 C46 C47 121.32(10)
C52 C47 C48 118.44(11)
C52 C47 C46 123.26(10)
C48 C47 C46 118.24(10)
C49 C48 C47 120.72(10)
C49 C48 N1 121.13(10)
C47 C48 N1 118.13(10)
C48 C49 C50 119.96(11)
C48 C49 H49 120.0
C50 C49 H49 120.0
C51 C50 C49 120.01(11)
C51 C50 H50 120.0
C49 C50 H50 120.0
C50 C51 C52 119.68(11)
C50 C51 H51 120.2
C52 C51 H51 120.2
C51 C52 C47 121.14(11)
C51 C52 H52 119.4
C47 C52 H52 119.4
O2 S1 O1 113.01(6)
O2 S1 O3 112.95(6)
O1 S1 O3 112.15(7)
O2 S1 C61 106.38(8)
O1 S1 C61 105.52(8)
O3 S1 C61 106.11(8)
S1 C61 H61A 109.5
S1 C61 H61B 109.5
H61A C61 H61B 109.5
S1 C61 H61C 109.5
H61A C61 H61C 109.5
H61B C61 H61C 109.5
Cl2S C1S Cl1S 110.80(8)
Cl2S C1S H1S1 109.5
Cl1S C1S H1S1 109.5
Cl2S C1S H1S2 109.5
Cl1S C1S H1S2 109.5
H1S1 C1S H1S2 108.1
Cl4S C2S Cl3S 111.85(8)
Cl4S C2S H2S1 109.2
Cl3S C2S H2S1 109.2
Cl4S C2S H2S2 109.2
Cl3S C2S H2S2 109.2
H2S1 C2S H2S2 107.9

loop_
_geom_bond_atom_site_label_1
_geom_bond_atom_site_label_2
_geom_bond_distance
Pd1 C41 2.0143(11)
Pd1 N1 2.1131(10)
Pd1 P1 2.3230(3)
Pd1 C21 2.4561(10)
P1 C11 1.8369(11)
P1 C5 1.8971(11)
P1 C1 1.8973(12)
C1 C2 1.5310(18)
C1 C4 1.5370(17)
C1 C3 1.5381(17)
C2 H2A 0.9800
C2 H2B 0.9800
C2 H2C 0.9800
C3 H3A 0.9800
C3 H3B 0.9800
C3 H3C 0.9800
C4 H4A 0.9800
C4 H4B 0.9800
C4 H4C 0.9800
C5 C8 1.5363(17)
C5 C7 1.5393(16)
C5 C6 1.5412(16)
C6 H6A 0.9800
C6 H6B 0.9800
C6 H6C 0.9800
C7 H7A 0.9800
C7 H7B 0.9800
C7 H7C 0.9800
C8 H8A 0.9800
C8 H8B 0.9800
C8 H8C 0.9800
C11 C12 1.4064(15)
C11 C16 1.4117(15)
C12 C13 1.3899(16)
C12 H12 0.9500
C13 C14 1.3902(17)
C13 H13 0.9500
C14 C15 1.3880(15)
C14 H14 0.9500
C15 C16 1.4035(15)
C15 H15 0.9500
C16 C21 1.5103(15)
C21 C26 1.4252(15)
C21 C22 1.4299(15)
C22 C23 1.3960(15)
C22 C27 1.5190(16)
C27 C28 1.5335(17)
C27 C29 1.5341(17)
C27 H27 1.0000
C28 H28A 0.9800
C28 H28B 0.9800
C28 H28C 0.9800
C29 H29A 0.9800
C29 H29B 0.9800
C29 H29C 0.9800
C23 C24 1.3953(16)
C23 H23 0.9500
C24 C25 1.3944(16)
C24 C30 1.5212(16)
C30 C31 1.5171(19)
C30 C32 1.5218(17)
C30 H30 1.0000
C31 H31A 0.9800
C31 H31B 0.9800
C31 H31C 0.9800
C32 H32A 0.9800
C32 H32B 0.9800
C32 H32C 0.9800
C25 C26 1.4027(15)
C25 H25 0.9500
C26 C33 1.5174(16)
C33 C34 1.5349(16)
C33 C35 1.5370(16)
C33 H33 1.0000
C34 H34A 0.9800
C34 H34B 0.9800
C34 H34C 0.9800
C35 H35A 0.9800
C35 H35B 0.9800
C35 H35C 0.9800
N1 C48 1.4398(14)
N1 H1A 0.879(13)
N1 H1B 0.888(13)
C41 C42 1.3906(16)
C41 C46 1.4088(15)
C42 C43 1.3981(16)
C42 H42 0.9500
C43 C44 1.3837(17)
C43 H43 0.9500
C44 C45 1.3894(17)
C44 H44 0.9500
C45 C46 1.4027(15)
C45 H45 0.9500
C46 C47 1.4783(16)
C47 C52 1.3933(15)
C47 C48 1.4000(16)
C48 C49 1.3894(16)
C49 C50 1.3921(17)
C49 H49 0.9500
C50 C51 1.3882(19)
C50 H50 0.9500
C51 C52 1.3917(18)
C51 H51 0.9500
C52 H52 0.9500
S1 O2 1.4514(10)
S1 O1 1.4520(10)
S1 O3 1.4593(11)
S1 C61 1.7624(16)
C61 H61A 0.9800
C61 H61B 0.9800
C61 H61C 0.9800
C1S Cl2S 1.7573(15)
C1S Cl1S 1.7657(16)
C1S H1S1 0.9900
C1S H1S2 0.9900
C2S Cl4S 1.7652(16)
C2S Cl3S 1.7652(16)
C2S H2S1 0.9900
C2S H2S2 0.9900

loop_
_geom_hbond_atom_site_label_D
_geom_hbond_atom_site_label_H
_geom_hbond_atom_site_label_A
_geom_hbond_distance_DH
_geom_hbond_distance_HA
_geom_hbond_distance_DA
_geom_hbond_angle_DHA
N1 H1A O1 0.879(13) 1.946(14) 2.7415(14) 149.9(15)
